data_7131074
loop_
_publ_author_name
'Sun, Yu-Ling'
'Wang, Zhen'
'Ma, Hui'
'Zhang, Qing-Pu'
'Yang, Bin-Bin'
'Meng, Xianggao'
'Zhang, Yaohua'
'Zhang, Chun'

_publ_section_title
;
 Chiral emissive porous organic cages.
;
_journal_issue 3
_journal_name_full 'Chemical communications (Cambridge, England)'
_journal_page_first 302
_journal_page_last 305
_journal_paper_doi 10.1039/d2cc05283k
_journal_volume 59
_journal_year 2023
_chemical_absolute_configuration syn
_chemical_formula_moiety '0.5(C2 H4 Cl4), 0.667(C126 H120 N12)'
_chemical_formula_sum 'C85 H82 Cl2 N8'
_chemical_formula_weight 1286.48
_space_group_crystal_system cubic
_space_group_IT_number 195
_space_group_name_Hall 'P 2 2 3'
_space_group_name_H-M_alt 'P 2 3'
_atom_sites_solution_hydrogens geom
_audit_creation_date 2021-04-13
_audit_creation_method
;
Olex2 1.3
(compiled 2020.11.12 svn.r5f609507 for OlexSys, GUI svn.r6272)
;
_audit_update_record
;
2021-04-13 deposited with the CCDC.	2022-12-06 downloaded from the CCDC.
;
_cell_angle_alpha 90
_cell_angle_beta 90
_cell_angle_gamma 90
_cell_formula_units_Z 6
_cell_length_a 24.8853(2)
_cell_length_b 24.8853(2)
_cell_length_c 24.8853(2)
_cell_measurement_reflns_used 14235
_cell_measurement_temperature 99.99(10)
_cell_measurement_theta_max 57.0650
_cell_measurement_theta_min 3.0940
_cell_volume 15410.9(2)
_computing_molecular_graphics 'Olex2 1.3 (Dolomanov et al., 2009)'
_computing_publication_material 'Olex2 1.3 (Dolomanov et al., 2009)'
_computing_structure_refinement 'SHELXL 2018/3 (Sheldrick, 2015)'
_computing_structure_solution 'SHELXT 2014/5 (Sheldrick, 2014)'
_diffrn_ambient_temperature 99.99(10)
_diffrn_measured_fraction_theta_full 1.000
_diffrn_measured_fraction_theta_max 0.990
_diffrn_measurement_device_type 'Rigaku Oxford Diffraction'
_diffrn_radiation_type CuK\a
_diffrn_radiation_wavelength 1.54184
_diffrn_reflns_av_R_equivalents 0.0587
_diffrn_reflns_av_unetI/netI 0.0371
_diffrn_reflns_Laue_measured_fraction_full 1.000
_diffrn_reflns_Laue_measured_fraction_max 0.990
_diffrn_reflns_limit_h_max 30
_diffrn_reflns_limit_h_min -30
_diffrn_reflns_limit_k_max 26
_diffrn_reflns_limit_k_min -30
_diffrn_reflns_limit_l_max 30
_diffrn_reflns_limit_l_min -30
_diffrn_reflns_number 83118
_diffrn_reflns_point_group_measured_fraction_full 0.999
_diffrn_reflns_point_group_measured_fraction_max 0.987
_diffrn_reflns_theta_full 67.684
_diffrn_reflns_theta_max 74.226
_diffrn_reflns_theta_min 2.511
_exptl_absorpt_coefficient_mu 0.839
_exptl_absorpt_correction_T_max 1.00000
_exptl_absorpt_correction_T_min 0.70436
_exptl_absorpt_correction_type multi-scan
_exptl_absorpt_process_details
;
CrysAlisPro 1.171.39.28b (Rigaku Oxford Diffraction, 2015) Empirical absorption correction using spherical harmonics,
 implemented in SCALE3 ABSPACK scaling algorithm.
;
_exptl_crystal_colour 'clear colourless'
_exptl_crystal_colour_lustre clear
_exptl_crystal_colour_primary colourless
_exptl_crystal_density_diffrn 0.832
_exptl_crystal_description block
_exptl_crystal_F_000 4092
_exptl_crystal_size_max 0.512
_exptl_crystal_size_mid 0.08
_exptl_crystal_size_min 0.05
_refine_diff_density_max 0.400
_refine_diff_density_min -0.450
_refine_diff_density_rms 0.052
_refine_ls_abs_structure_details
;
 Flack x determined using 2888 quotients [(I+)-(I-)]/[(I+)+(I-)]
 (Parsons, Flack and Wagner, Acta Cryst. B69 (2013) 249-259).
;
_refine_ls_abs_structure_Flack 0.142(12)
_refine_ls_extinction_coef 0.00016(10)
_refine_ls_extinction_expression Fc^*^=kFc[1+0.001xFc^2^\l^3^/sin(2\q)]^-1/4^
_refine_ls_extinction_method 'SHELXL-2018/3 (Sheldrick 2018)'
_refine_ls_goodness_of_fit_ref 1.011
_refine_ls_hydrogen_treatment constr
_refine_ls_matrix_type full
_refine_ls_number_parameters 439
_refine_ls_number_reflns 10373
_refine_ls_number_restraints 10
_refine_ls_restrained_S_all 1.015
_refine_ls_R_factor_all 0.0817
_refine_ls_R_factor_gt 0.0617
_refine_ls_shift/su_max 0.001
_refine_ls_shift/su_mean 0.000
_refine_ls_structure_factor_coef Fsqd
_refine_ls_weighting_details 'w=1/[\s^2^(Fo^2^)+(0.1409P)^2^] where P=(Fo^2^+2Fc^2^)/3'
_refine_ls_weighting_scheme calc
_refine_ls_wR_factor_gt 0.1790
_refine_ls_wR_factor_ref 0.1997
_reflns_Friedel_coverage 0.858
_reflns_Friedel_fraction_full 0.999
_reflns_Friedel_fraction_max 0.982
_reflns_number_gt 7649
_reflns_number_total 10373
_reflns_threshold_expression 'I > 2\s(I)'
_cod_data_source_file d2cc05283k2.cif
_cod_data_source_block tpe_r
_cod_depositor_comments 'Adding full bibliography for 7131074--7131075.cif.'
_cod_original_cell_volume 15410.9(4)
_cod_database_code 7131074
_shelx_shelxl_version_number 2018/3
_shelx_space_group_comment
;
The symmetry employed for this shelxl refinement is uniquely defined
by the following loop, which should always be used as a source of
symmetry information in preference to the above space-group names.
They are only intended as comments.
;
_shelx_estimated_absorpt_t_max 0.959
_shelx_estimated_absorpt_t_min 0.673
_olex2_refinement_description
;
1. Restrained distances
 Cl1-C45 = Cl2-C45
 1.8 with sigma of 0.02
 Cl1-Cl2
 3 with sigma of 0.04
 Cl1-C45 \\sim Cl2-C45
 with sigma of 0.02
2. Uiso/Uaniso restraints and constraints
Cl1 \\sim Cl2 \\sim C45: within 1.7A with sigma of 0.04 and sigma for terminal
atoms of 0.08 within 1.7A
Uanis(C45) \\sim Ueq: with sigma of 0.01 and sigma for terminal atoms of 0.02
3. Others
 Fixed Sof: Cl1(0.5) C45(0.5) H45A(0.5) H45B(0.5)
4.a Ternary CH refined with riding coordinates:
 C31(H31), C35(H35), C42(H42), C43(H43)
4.b Secondary CH2 refined with riding coordinates:
 C45(H45A,H45B), C32(H32A,H32B), C33(H33A,H33B), C34(H34A,H34B), C36(H36A,
 H36B), C38(H38A,H38B), C39(H39A,H39B), C40(H40A,H40B), C44(H44A,H44B)
4.c Aromatic/amide H refined with riding coordinates:
 C4(H4), C5(H5), C7(H7), C8(H8), C10(H10), C11(H11), C13(H13), C14(H14),
 C16(H16), C17(H17), C19(H19), C20(H20), C22(H22), C23(H23), C25(H25), C26(H26),
  C27(H27), C28(H28), C30(H30), C41(H41)
;
_smtbx_masks_void_probe_radius 1.2
_smtbx_masks_void_truncation_radius 1.2
_olex2_submission_special_instructions 'No special instructions were received'

loop_
_space_group_symop_operation_xyz
'x, y, z'
'-x, -y, z'
'-x, y, -z'
'x, -y, -z'
'z, x, y'
'z, -x, -y'
'-z, -x, y'
'-z, x, -y'
'y, z, x'
'-y, z, -x'
'y, -z, -x'
'-y, -z, x'

loop_
_atom_site_label
_atom_site_type_symbol
_atom_site_fract_x
_atom_site_fract_y
_atom_site_fract_z
_atom_site_U_iso_or_equiv
_atom_site_adp_type
_atom_site_occupancy
_atom_site_site_symmetry_order
_atom_site_calc_flag
_atom_site_refinement_flags_posn
_atom_site_refinement_flags_adp
_atom_site_refinement_flags_occupancy
_atom_site_disorder_assembly
_atom_site_disorder_group
Cl1 Cl 0.4632(2) -0.0066(3) 0.3833(3) 0.1625(19) Uani 0.5 1 d D . P A -1
Cl2 Cl 0.500000 0.000000 0.27358(19) 0.199(2) Uani 1 2 d DS T P . .
C45 C 0.5203(9) 0.0148(13) 0.3407(6) 0.199(11) Uani 0.5 1 d D U P A -1
H45A H 0.527299 0.053673 0.345088 0.238 Uiso 0.5 1 calc R U P A -1
H45B H 0.553243 -0.005377 0.350233 0.238 Uiso 0.5 1 calc R U P A -1
N1 N 0.02194(11) 0.09875(12) 0.41473(12) 0.0429(6) Uani 1 1 d . . . . .
N2 N 0.36546(13) -0.03801(12) 0.18491(13) 0.0501(8) Uani 1 1 d . . . . .
N3 N 0.57788(14) 0.14045(16) 0.35231(16) 0.0627(9) Uani 1 1 d . . . . .
N4 N 0.20905(14) 0.26566(14) 0.61408(12) 0.0513(8) Uani 1 1 d . . . . .
C1 C 0.31765(15) 0.15362(16) 0.40397(16) 0.0511(9) Uani 1 1 d . . . . .
C2 C 0.28101(14) 0.12692(16) 0.37393(15) 0.0476(8) Uani 1 1 d . . . . .
C3 C 0.29472(15) 0.09366(17) 0.32613(15) 0.0502(9) Uani 1 1 d . . . . .
C4 C 0.26319(18) 0.0981(2) 0.27930(17) 0.0617(11) Uani 1 1 d . . . . .
H4 H 0.234077 0.122796 0.277993 0.074 Uiso 1 1 calc R U . . .
C5 C 0.27506(18) 0.0661(2) 0.23491(17) 0.0608(11) Uani 1 1 d . . . . .
H5 H 0.253900 0.069583 0.203327 0.073 Uiso 1 1 calc R U . . .
C6 C 0.31677(17) 0.02935(16) 0.23553(15) 0.0529(9) Uani 1 1 d . . . . .
C7 C 0.34764(17) 0.02405(16) 0.28258(16) 0.0521(9) Uani 1 1 d . . . . .
H7 H 0.376380 -0.001056 0.283611 0.063 Uiso 1 1 calc R U . . .
C8 C 0.33654(16) 0.05508(15) 0.32737(15) 0.0498(9) Uani 1 1 d . . . . .
H8 H 0.357128 0.050473 0.359189 0.060 Uiso 1 1 calc R U . . .
C9 C 0.37561(16) 0.15620(17) 0.38659(18) 0.0543(9) Uani 1 1 d . . . . .
C10 C 0.38831(17) 0.17115(19) 0.33407(19) 0.0618(11) Uani 1 1 d . . . . .
H10 H 0.360643 0.183531 0.310856 0.074 Uiso 1 1 calc R U . . .
C11 C 0.44080(15) 0.16822(18) 0.31515(18) 0.0551(10) Uani 1 1 d . . . . .
H11 H 0.449217 0.177790 0.279165 0.066 Uiso 1 1 calc R U . . .
C12 C 0.48058(17) 0.15094(18) 0.35022(18) 0.0569(10) Uani 1 1 d . . . . .
C13 C 0.46955(19) 0.1397(2) 0.4017(2) 0.0661(12) Uani 1 1 d . . . . .
H13 H 0.497792 0.129519 0.425326 0.079 Uiso 1 1 calc R U . . .
C14 C 0.41658(16) 0.14274(19) 0.42119(18) 0.0594(10) Uani 1 1 d . . . . .
H14 H 0.409145 0.135577 0.457940 0.071 Uiso 1 1 calc R U . . .
C15 C 0.22200(15) 0.13048(15) 0.38508(14) 0.0443(8) Uani 1 1 d . . . . .
C16 C 0.19589(15) 0.17875(16) 0.39142(15) 0.0476(8) Uani 1 1 d . . . . .
H16 H 0.215378 0.211318 0.387337 0.057 Uiso 1 1 calc R U . . .
C17 C 0.14146(15) 0.18067(15) 0.40370(15) 0.0467(8) Uani 1 1 d . . . . .
H17 H 0.124299 0.214419 0.408602 0.056 Uiso 1 1 calc R U . . .
C18 C 0.11188(14) 0.13340(14) 0.40887(14) 0.0421(7) Uani 1 1 d . . . . .
C19 C 0.13761(15) 0.08445(15) 0.39922(15) 0.0464(8) Uani 1 1 d . . . . .
H19 H 0.117568 0.051971 0.400205 0.056 Uiso 1 1 calc R U . . .
C20 C 0.19217(16) 0.08295(15) 0.38821(15) 0.0485(8) Uani 1 1 d . . . . .
H20 H 0.209465 0.049353 0.382746 0.058 Uiso 1 1 calc R U . . .
C21 C 0.30336(15) 0.18329(16) 0.45436(16) 0.0490(9) Uani 1 1 d . . . . .
C22 C 0.32651(18) 0.23310(19) 0.4650(2) 0.0654(12) Uani 1 1 d . . . . .
H22 H 0.354039 0.246591 0.442212 0.079 Uiso 1 1 calc R U . . .
C23 C 0.30923(18) 0.2632(2) 0.5091(2) 0.0688(13) Uani 1 1 d . . . . .
H23 H 0.324042 0.297931 0.514949 0.083 Uiso 1 1 calc R U . . .
C24 C 0.27160(16) 0.24393(17) 0.54378(16) 0.0526(9) Uani 1 1 d . . . . .
C25 C 0.25217(16) 0.19257(17) 0.53552(15) 0.0507(9) Uani 1 1 d . . . . .
H25 H 0.227611 0.177700 0.560682 0.061 Uiso 1 1 calc R U . . .
C26 C 0.26755(15) 0.16229(17) 0.49160(15) 0.0498(9) Uani 1 1 d . . . . .
H26 H 0.253601 0.127072 0.486888 0.060 Uiso 1 1 calc R U . . .
C27 C 0.32787(16) -0.00305(18) 0.18725(16) 0.0546(9) Uani 1 1 d . . . . .
H27 H 0.306060 0.002275 0.156371 0.066 Uiso 1 1 calc R U . . .
C28 C 0.53546(16) 0.14277(19) 0.32600(17) 0.0564(10) Uani 1 1 d . . . . .
H28 H 0.537818 0.139143 0.288075 0.068 Uiso 1 1 calc R U . . .
C30 C 0.05521(14) 0.13676(14) 0.42310(14) 0.0422(7) Uani 1 1 d . . . . .
H30 H 0.042438 0.168831 0.439405 0.051 Uiso 1 1 calc R U . . .
C31 C 0.37604(16) -0.06159(15) 0.13283(15) 0.0478(8) Uani 1 1 d . . . . .
H31 H 0.344707 -0.055197 0.108492 0.057 Uiso 1 1 calc R U . . .
C32 C 0.3848(2) -0.12225(16) 0.13991(19) 0.0647(12) Uani 1 1 d . . . . .
H32A H 0.350973 -0.139078 0.152476 0.078 Uiso 1 1 calc R U . . .
H32B H 0.412630 -0.128445 0.167617 0.078 Uiso 1 1 calc R U . . .
C33 C 0.40234(18) -0.14865(16) 0.08685(16) 0.0565(10) Uani 1 1 d . . . . .
H33A H 0.409758 -0.187228 0.093158 0.068 Uiso 1 1 calc R U . . .
H33B H 0.372763 -0.146003 0.060385 0.068 Uiso 1 1 calc R U . . .
C34 C 0.45207(16) -0.12204(16) 0.06420(18) 0.0532(9) Uani 1 1 d . . . . .
H34A H 0.460701 -0.138108 0.028842 0.064 Uiso 1 1 calc R U . . .
H34B H 0.482836 -0.128646 0.088542 0.064 Uiso 1 1 calc R U . . .
C35 C 0.62748(14) 0.13125(17) 0.32164(18) 0.0513(9) Uani 1 1 d . . . . .
H35 H 0.618985 0.108872 0.289363 0.062 Uiso 1 1 calc R U . . .
C36 C 0.66692(16) 0.10057(18) 0.35755(18) 0.0575(10) Uani 1 1 d . . . . .
H36A H 0.673239 0.121133 0.391017 0.069 Uiso 1 1 calc R U . . .
H36B H 0.651315 0.065339 0.367437 0.069 Uiso 1 1 calc R U . . .
C38 C 0.71995(15) 0.09204(19) 0.3284(2) 0.0606(11) Uani 1 1 d . . . . .
H38A H 0.745274 0.073115 0.352597 0.073 Uiso 1 1 calc R U . . .
H38B H 0.713869 0.068977 0.296597 0.073 Uiso 1 1 calc R U . . .
C39 C 0.74392(15) 0.14289(19) 0.31124(19) 0.0602(11) Uani 1 1 d . . . . .
H39A H 0.777520 0.135593 0.291236 0.072 Uiso 1 1 calc R U . . .
H39B H 0.753110 0.164679 0.343232 0.072 Uiso 1 1 calc R U . . .
C40 C 0.70484(15) 0.17476(19) 0.27507(19) 0.0583(10) Uani 1 1 d . . . . .
H40A H 0.698598 0.154485 0.241413 0.070 Uiso 1 1 calc R U . . .
H40B H 0.721327 0.209666 0.265475 0.070 Uiso 1 1 calc R U . . .
C41 C 0.24934(17) 0.27888(18) 0.58633(17) 0.0569(10) Uani 1 1 d . . . . .
H41 H 0.266016 0.312562 0.593027 0.068 Uiso 1 1 calc R U . . .
C42 C 0.18483(17) 0.30331(17) 0.65048(15) 0.0529(9) Uani 1 1 d . . . . .
H42 H 0.209080 0.334924 0.655704 0.064 Uiso 1 1 calc R U . . .
C43 C -0.03484(14) 0.10911(14) 0.42662(14) 0.0419(7) Uani 1 1 d . . . . .
H43 H -0.037309 0.135832 0.456525 0.050 Uiso 1 1 calc R U . . .
C44 C -0.06148(15) 0.05763(15) 0.44389(17) 0.0504(9) Uani 1 1 d . . . . .
H44A H -0.045012 0.045212 0.477911 0.061 Uiso 1 1 calc R U . . .
H44B H -0.055011 0.029712 0.416304 0.061 Uiso 1 1 calc R U . . .

loop_
_atom_site_aniso_label
_atom_site_aniso_U_11
_atom_site_aniso_U_22
_atom_site_aniso_U_33
_atom_site_aniso_U_23
_atom_site_aniso_U_13
_atom_site_aniso_U_12
Cl1 0.140(4) 0.154(4) 0.193(5) -0.032(4) 0.021(4) 0.006(3)
Cl2 0.135(3) 0.311(7) 0.153(3) 0.000 0.000 0.048(4)
C45 0.208(16) 0.231(16) 0.156(12) 0.068(12) -0.020(11) 0.020(12)
N1 0.0397(14) 0.0430(15) 0.0461(15) 0.0073(13) 0.0023(12) -0.0034(12)
N2 0.0589(18) 0.0410(15) 0.0504(17) -0.0079(13) 0.0179(15) -0.0091(14)
N3 0.0452(18) 0.072(2) 0.071(2) 0.0061(19) -0.0003(17) -0.0008(17)
N4 0.0545(19) 0.063(2) 0.0368(15) -0.0088(14) -0.0035(14) 0.0121(16)
C1 0.0458(19) 0.055(2) 0.053(2) -0.0098(18) 0.0094(17) 0.0017(17)
C2 0.0402(18) 0.058(2) 0.0444(18) -0.0045(17) 0.0095(15) 0.0025(16)
C3 0.0416(18) 0.061(2) 0.048(2) -0.0075(18) 0.0083(16) 0.0021(17)
C4 0.056(2) 0.078(3) 0.051(2) -0.010(2) 0.0128(19) 0.016(2)
C5 0.057(2) 0.079(3) 0.047(2) -0.010(2) 0.0024(18) 0.006(2)
C6 0.058(2) 0.055(2) 0.0455(19) -0.0124(17) 0.0121(17) -0.0019(19)
C7 0.055(2) 0.052(2) 0.050(2) -0.0068(17) 0.0136(17) 0.0034(18)
C8 0.051(2) 0.053(2) 0.0452(19) -0.0095(17) 0.0090(16) -0.0007(17)
C9 0.048(2) 0.054(2) 0.060(2) -0.0106(18) 0.0061(18) -0.0024(18)
C10 0.047(2) 0.074(3) 0.064(3) -0.002(2) 0.0088(19) -0.004(2)
C11 0.0427(19) 0.066(2) 0.057(2) -0.004(2) 0.0062(18) -0.0035(18)
C12 0.054(2) 0.058(2) 0.059(2) -0.0033(19) 0.0104(19) -0.0086(19)
C13 0.059(2) 0.074(3) 0.066(3) -0.004(2) -0.013(2) 0.006(2)
C14 0.046(2) 0.073(3) 0.059(2) -0.005(2) 0.0049(18) -0.009(2)
C15 0.0476(19) 0.0480(19) 0.0375(17) -0.0061(15) 0.0063(15) 0.0005(16)
C16 0.0450(19) 0.0484(19) 0.0495(19) 0.0008(16) 0.0092(16) -0.0022(16)
C17 0.0440(18) 0.0413(18) 0.055(2) -0.0011(16) 0.0052(16) -0.0016(15)
C18 0.0434(17) 0.0432(18) 0.0398(17) -0.0008(15) 0.0062(14) -0.0023(15)
C19 0.0460(19) 0.0444(18) 0.0488(19) -0.0048(15) 0.0019(16) -0.0036(16)
C20 0.055(2) 0.0449(18) 0.0461(18) -0.0080(16) 0.0048(17) 0.0027(17)
C21 0.0462(19) 0.051(2) 0.050(2) -0.0063(17) 0.0062(16) 0.0014(17)
C22 0.054(2) 0.070(3) 0.073(3) -0.017(2) 0.019(2) -0.011(2)
C23 0.051(2) 0.073(3) 0.082(3) -0.028(3) 0.014(2) -0.012(2)
C24 0.048(2) 0.062(2) 0.048(2) -0.0114(18) 0.0009(17) 0.0007(18)
C25 0.051(2) 0.063(2) 0.0377(18) -0.0045(17) 0.0033(16) -0.0001(18)
C26 0.0453(19) 0.062(2) 0.0421(18) -0.0072(17) 0.0055(16) 0.0037(17)
C27 0.049(2) 0.067(2) 0.048(2) -0.0125(19) 0.0119(17) -0.0024(19)
C28 0.047(2) 0.071(3) 0.051(2) 0.001(2) -0.0021(17) -0.0033(19)
C30 0.0430(17) 0.0409(17) 0.0427(17) 0.0018(14) 0.0032(14) -0.0025(15)
C31 0.050(2) 0.0501(19) 0.0434(19) -0.0075(16) 0.0072(16) -0.0039(16)
C32 0.091(3) 0.0409(19) 0.062(2) -0.0094(19) 0.029(2) -0.010(2)
C33 0.070(3) 0.0446(19) 0.055(2) -0.0094(18) 0.013(2) -0.0110(19)
C34 0.053(2) 0.049(2) 0.057(2) -0.0095(17) 0.0097(19) -0.0003(17)
C35 0.0334(16) 0.062(2) 0.058(2) 0.0038(19) -0.0088(16) -0.0016(16)
C36 0.051(2) 0.061(2) 0.061(2) 0.009(2) -0.0127(19) 0.0001(18)
C38 0.0354(18) 0.069(3) 0.078(3) 0.003(2) -0.0121(19) -0.0006(18)
C39 0.0335(17) 0.080(3) 0.067(3) 0.008(2) -0.0111(18) -0.0021(19)
C40 0.0347(18) 0.067(3) 0.073(3) 0.009(2) -0.0102(18) -0.0061(18)
C41 0.062(2) 0.057(2) 0.052(2) -0.0180(19) -0.001(2) 0.0015(19)
C42 0.066(2) 0.054(2) 0.0385(18) -0.0141(16) 0.0009(17) 0.0063(19)
C43 0.0417(17) 0.0405(17) 0.0435(18) 0.0044(14) 0.0016(15) -0.0042(14)
C44 0.0460(19) 0.049(2) 0.057(2) 0.0120(18) -0.0034(17) -0.0024(16)

loop_
_atom_type_symbol
_atom_type_description
_atom_type_scat_dispersion_real
_atom_type_scat_dispersion_imag
_atom_type_scat_source
C C 0.0181 0.0091 'International Tables Vol C Tables 4.2.6.8 and 6.1.1.4'
H H 0.0000 0.0000 'International Tables Vol C Tables 4.2.6.8 and 6.1.1.4'
Cl Cl 0.3639 0.7018 'International Tables Vol C Tables 4.2.6.8 and 6.1.1.4'
N N 0.0311 0.0180 'International Tables Vol C Tables 4.2.6.8 and 6.1.1.4'

loop_
_geom_angle_atom_site_label_1
_geom_angle_atom_site_label_2
_geom_angle_atom_site_label_3
_geom_angle
_geom_angle_site_symmetry_1
_geom_angle_site_symmetry_3
_geom_angle_publ_flag
Cl1 C45 H45A 110.7 . . ?
Cl1 C45 H45B 110.7 . . ?
Cl2 C45 Cl1 105.1(11) . . ?
Cl2 C45 H45A 110.7 . . ?
Cl2 C45 H45B 110.7 . . ?
H45A C45 H45B 108.8 . . ?
C30 N1 C43 117.6(3) . . ?
C27 N2 C31 116.7(4) . . ?
C28 N3 C35 116.5(4) . . ?
C41 N4 C42 120.6(4) . . ?
C2 C1 C9 120.5(3) . . ?
C2 C1 C21 123.0(3) . . ?
C21 C1 C9 116.5(3) . . ?
C1 C2 C3 124.1(3) . . ?
C1 C2 C15 122.0(3) . . ?
C3 C2 C15 113.9(3) . . ?
C4 C3 C2 119.3(3) . . ?
C4 C3 C8 118.7(4) . . ?
C8 C3 C2 121.8(3) . . ?
C3 C4 H4 120.3 . . ?
C5 C4 C3 119.5(4) . . ?
C5 C4 H4 120.3 . . ?
C4 C5 H5 119.1 . . ?
C6 C5 C4 121.9(4) . . ?
C6 C5 H5 119.1 . . ?
C5 C6 C7 118.8(3) . . ?
C5 C6 C27 119.6(4) . . ?
C7 C6 C27 121.7(4) . . ?
C6 C7 H7 119.7 . . ?
C8 C7 C6 120.6(4) . . ?
C8 C7 H7 119.7 . . ?
C3 C8 H8 119.8 . . ?
C7 C8 C3 120.5(4) . . ?
C7 C8 H8 119.8 . . ?
C10 C9 C1 119.8(4) . . ?
C14 C9 C1 121.3(4) . . ?
C14 C9 C10 118.9(4) . . ?
C9 C10 H10 119.5 . . ?
C11 C10 C9 121.1(4) . . ?
C11 C10 H10 119.5 . . ?
C10 C11 H11 120.9 . . ?
C12 C11 C10 118.3(4) . . ?
C12 C11 H11 120.9 . . ?
C11 C12 C28 115.9(4) . . ?
C13 C12 C11 121.3(4) . . ?
C13 C12 C28 122.7(4) . . ?
C12 C13 H13 119.7 . . ?
C12 C13 C14 120.6(4) . . ?
C14 C13 H13 119.7 . . ?
C9 C14 C13 119.5(4) . . ?
C9 C14 H14 120.2 . . ?
C13 C14 H14 120.2 . . ?
C16 C15 C2 122.5(3) . . ?
C16 C15 C20 118.8(3) . . ?
C20 C15 C2 118.7(3) . . ?
C15 C16 H16 119.5 . . ?
C15 C16 C17 121.1(3) . . ?
C17 C16 H16 119.5 . . ?
C16 C17 H17 119.8 . . ?
C16 C17 C18 120.4(3) . . ?
C18 C17 H17 119.8 . . ?
C17 C18 C19 118.6(3) . . ?
C17 C18 C30 119.0(3) . . ?
C19 C18 C30 122.4(3) . . ?
C18 C19 H19 119.8 . . ?
C20 C19 C18 120.4(3) . . ?
C20 C19 H19 119.8 . . ?
C15 C20 H20 119.7 . . ?
C19 C20 C15 120.5(3) . . ?
C19 C20 H20 119.7 . . ?
C22 C21 C1 119.9(4) . . ?
C26 C21 C1 121.7(4) . . ?
C26 C21 C22 118.3(4) . . ?
C21 C22 H22 120.0 . . ?
C21 C22 C23 120.0(4) . . ?
C23 C22 H22 120.0 . . ?
C22 C23 H23 119.3 . . ?
C24 C23 C22 121.4(4) . . ?
C24 C23 H23 119.3 . . ?
C23 C24 C25 118.2(4) . . ?
C23 C24 C41 120.3(4) . . ?
C25 C24 C41 121.3(4) . . ?
C24 C25 H25 119.2 . . ?
C26 C25 C24 121.7(4) . . ?
C26 C25 H25 119.2 . . ?
C21 C26 H26 120.0 . . ?
C25 C26 C21 120.1(4) . . ?
C25 C26 H26 120.0 . . ?
N2 C27 C6 123.1(4) . . ?
N2 C27 H27 118.4 . . ?
C6 C27 H27 118.4 . . ?
N3 C28 C12 124.4(4) . . ?
N3 C28 H28 117.8 . . ?
C12 C28 H28 117.8 . . ?
N1 C30 C18 123.1(3) . . ?
N1 C30 H30 118.4 . . ?
C18 C30 H30 118.4 . . ?
N2 C31 H31 109.6 . . ?
N2 C31 C32 108.8(3) . . ?
N2 C31 C43 108.4(3) . 5 ?
C32 C31 H31 109.6 . . ?
C32 C31 C43 110.7(3) . 5 ?
C43 C31 H31 109.6 5 . ?
C31 C32 H32A 109.4 . . ?
C31 C32 H32B 109.4 . . ?
C31 C32 C33 111.2(3) . . ?
H32A C32 H32B 108.0 . . ?
C33 C32 H32A 109.4 . . ?
C33 C32 H32B 109.4 . . ?
C32 C33 H33A 109.3 . . ?
C32 C33 H33B 109.3 . . ?
H33A C33 H33B 108.0 . . ?
C34 C33 C32 111.4(3) . . ?
C34 C33 H33A 109.3 . . ?
C34 C33 H33B 109.3 . . ?
C33 C34 H34A 109.4 . . ?
C33 C34 H34B 109.4 . . ?
C33 C34 C44 111.3(3) . 5 ?
H34A C34 H34B 108.0 . . ?
C44 C34 H34A 109.4 5 . ?
C44 C34 H34B 109.4 5 . ?
N3 C35 H35 109.1 . . ?
N3 C35 C36 108.3(3) . . ?
N3 C35 C42 109.6(3) . 5 ?
C36 C35 H35 109.1 . . ?
C42 C35 H35 109.1 5 . ?
C42 C35 C36 111.8(3) 5 . ?
C35 C36 H36A 109.6 . . ?
C35 C36 H36B 109.6 . . ?
H36A C36 H36B 108.1 . . ?
C38 C36 C35 110.4(3) . . ?
C38 C36 H36A 109.6 . . ?
C38 C36 H36B 109.6 . . ?
C36 C38 H38A 109.2 . . ?
C36 C38 H38B 109.2 . . ?
H38A C38 H38B 107.9 . . ?
C39 C38 C36 111.9(4) . . ?
C39 C38 H38A 109.2 . . ?
C39 C38 H38B 109.2 . . ?
C38 C39 H39A 109.4 . . ?
C38 C39 H39B 109.4 . . ?
C38 C39 C40 111.0(3) . . ?
H39A C39 H39B 108.0 . . ?
C40 C39 H39A 109.4 . . ?
C40 C39 H39B 109.4 . . ?
C39 C40 H40A 109.3 . . ?
C39 C40 H40B 109.3 . . ?
C39 C40 C42 111.7(4) . 5 ?
H40A C40 H40B 107.9 . . ?
C42 C40 H40A 109.3 5 . ?
C42 C40 H40B 109.3 5 . ?
N4 C41 C24 122.5(4) . . ?
N4 C41 H41 118.8 . . ?
C24 C41 H41 118.8 . . ?
N4 C42 C35 109.0(3) . 9 ?
N4 C42 C40 108.9(3) . 9 ?
N4 C42 H42 110.0 . . ?
C35 C42 C40 108.9(3) 9 9 ?
C35 C42 H42 110.0 9 . ?
C40 C42 H42 110.0 9 . ?
N1 C43 C31 108.6(3) . 9 ?
N1 C43 H43 109.0 . . ?
N1 C43 C44 109.4(3) . . ?
C31 C43 H43 109.0 9 . ?
C44 C43 C31 111.6(3) . 9 ?
C44 C43 H43 109.0 . . ?
C34 C44 H44A 109.1 9 . ?
C34 C44 H44B 109.1 9 . ?
C43 C44 C34 112.4(3) . 9 ?
C43 C44 H44A 109.1 . . ?
C43 C44 H44B 109.1 . . ?
H44A C44 H44B 107.9 . . ?

loop_
_geom_bond_atom_site_label_1
_geom_bond_atom_site_label_2
_geom_bond_distance
_geom_bond_site_symmetry_2
_geom_bond_publ_flag
Cl1 C45 1.850(16) . ?
Cl2 C45 1.784(17) . ?
C45 H45A 0.9900 . ?
C45 H45B 0.9900 . ?
N1 C30 1.274(4) . ?
N1 C43 1.466(4) . ?
N2 C27 1.279(5) . ?
N2 C31 1.447(5) . ?
N3 C28 1.244(5) . ?
N3 C35 1.469(5) . ?
N4 C41 1.261(5) . ?
N4 C42 1.436(5) . ?
C1 C2 1.353(5) . ?
C1 C9 1.507(5) . ?
C1 C21 1.498(5) . ?
C2 C3 1.489(5) . ?
C2 C15 1.497(5) . ?
C3 C4 1.409(6) . ?
C3 C8 1.416(5) . ?
C4 H4 0.9500 . ?
C4 C5 1.394(6) . ?
C5 H5 0.9500 . ?
C5 C6 1.383(6) . ?
C6 C7 1.406(6) . ?
C6 C27 1.473(5) . ?
C7 H7 0.9500 . ?
C7 C8 1.384(5) . ?
C8 H8 0.9500 . ?
C9 C10 1.395(6) . ?
C9 C14 1.376(6) . ?
C10 H10 0.9500 . ?
C10 C11 1.390(6) . ?
C11 H11 0.9500 . ?
C11 C12 1.388(6) . ?
C12 C13 1.340(7) . ?
C12 C28 1.507(6) . ?
C13 H13 0.9500 . ?
C13 C14 1.406(6) . ?
C14 H14 0.9500 . ?
C15 C16 1.375(5) . ?
C15 C20 1.399(5) . ?
C16 H16 0.9500 . ?
C16 C17 1.389(5) . ?
C17 H17 0.9500 . ?
C17 C18 1.394(5) . ?
C18 C19 1.397(5) . ?
C18 C30 1.456(5) . ?
C19 H19 0.9500 . ?
C19 C20 1.386(5) . ?
C20 H20 0.9500 . ?
C21 C22 1.392(6) . ?
C21 C26 1.388(5) . ?
C22 H22 0.9500 . ?
C22 C23 1.397(6) . ?
C23 H23 0.9500 . ?
C23 C24 1.362(6) . ?
C24 C25 1.382(6) . ?
C24 C41 1.478(5) . ?
C25 H25 0.9500 . ?
C25 C26 1.382(5) . ?
C26 H26 0.9500 . ?
C27 H27 0.9500 . ?
C28 H28 0.9500 . ?
C30 H30 0.9500 . ?
C31 H31 1.0000 . ?
C31 C32 1.535(6) . ?
C31 C43 1.541(5) 5 ?
C32 H32A 0.9900 . ?
C32 H32B 0.9900 . ?
C32 C33 1.538(5) . ?
C33 H33A 0.9900 . ?
C33 H33B 0.9900 . ?
C33 C34 1.513(6) . ?
C34 H34A 0.9900 . ?
C34 H34B 0.9900 . ?
C34 C44 1.529(5) 5 ?
C35 H35 1.0000 . ?
C35 C36 1.531(5) . ?
C35 C42 1.521(6) 5 ?
C36 H36A 0.9900 . ?
C36 H36B 0.9900 . ?
C36 C38 1.520(6) . ?
C38 H38A 0.9900 . ?
C38 H38B 0.9900 . ?
C38 C39 1.463(6) . ?
C39 H39A 0.9900 . ?
C39 H39B 0.9900 . ?
C39 C40 1.544(6) . ?
C40 H40A 0.9900 . ?
C40 H40B 0.9900 . ?
C40 C42 1.545(6) 5 ?
C41 H41 0.9500 . ?
C42 H42 1.0000 . ?
C43 H43 1.0000 . ?
C43 C44 1.505(5) . ?
C44 H44A 0.9900 . ?
C44 H44B 0.9900 . ?

loop_
_geom_torsion_atom_site_label_1
_geom_torsion_atom_site_label_2
_geom_torsion_atom_site_label_3
_geom_torsion_atom_site_label_4
_geom_torsion
_geom_torsion_site_symmetry_1
_geom_torsion_site_symmetry_2
_geom_torsion_site_symmetry_3
_geom_torsion_site_symmetry_4
_geom_torsion_publ_flag
N1 C43 C44 C34 -174.8(3) . . . 9 ?
N2 C31 C32 C33 -173.7(4) . . . . ?
N3 C35 C36 C38 -177.6(3) . . . . ?
C1 C2 C3 C4 -135.9(5) . . . . ?
C1 C2 C3 C8 48.1(6) . . . . ?
C1 C2 C15 C16 50.2(6) . . . . ?
C1 C2 C15 C20 -130.9(4) . . . . ?
C1 C9 C10 C11 -172.9(4) . . . . ?
C1 C9 C14 C13 172.7(4) . . . . ?
C1 C21 C22 C23 173.5(4) . . . . ?
C1 C21 C26 C25 -175.0(4) . . . . ?
C2 C1 C9 C10 49.5(6) . . . . ?
C2 C1 C9 C14 -128.9(5) . . . . ?
C2 C1 C21 C22 -139.0(5) . . . . ?
C2 C1 C21 C26 41.4(6) . . . . ?
C2 C3 C4 C5 -178.4(4) . . . . ?
C2 C3 C8 C7 178.8(4) . . . . ?
C2 C15 C16 C17 -177.6(4) . . . . ?
C2 C15 C20 C19 179.1(3) . . . . ?
C3 C2 C15 C16 -127.4(4) . . . . ?
C3 C2 C15 C20 51.5(5) . . . . ?
C3 C4 C5 C6 0.7(7) . . . . ?
C4 C3 C8 C7 2.8(6) . . . . ?
C4 C5 C6 C7 0.5(7) . . . . ?
C4 C5 C6 C27 -179.3(4) . . . . ?
C5 C6 C7 C8 -0.1(6) . . . . ?
C5 C6 C27 N2 -179.5(4) . . . . ?
C6 C7 C8 C3 -1.6(6) . . . . ?
C7 C6 C27 N2 0.6(6) . . . . ?
C8 C3 C4 C5 -2.3(6) . . . . ?
C9 C1 C2 C3 7.0(6) . . . . ?
C9 C1 C2 C15 -170.4(4) . . . . ?
C9 C1 C21 C22 39.0(6) . . . . ?
C9 C1 C21 C26 -140.5(4) . . . . ?
C9 C10 C11 C12 -1.2(7) . . . . ?
C10 C9 C14 C13 -5.7(7) . . . . ?
C10 C11 C12 C13 -3.1(7) . . . . ?
C10 C11 C12 C28 173.6(4) . . . . ?
C11 C12 C13 C14 2.9(7) . . . . ?
C11 C12 C28 N3 161.6(5) . . . . ?
C12 C13 C14 C9 1.6(7) . . . . ?
C13 C12 C28 N3 -21.9(7) . . . . ?
C14 C9 C10 C11 5.5(7) . . . . ?
C15 C2 C3 C4 41.6(5) . . . . ?
C15 C2 C3 C8 -134.4(4) . . . . ?
C15 C16 C17 C18 -1.2(6) . . . . ?
C16 C15 C20 C19 -2.0(6) . . . . ?
C16 C17 C18 C19 -2.7(5) . . . . ?
C16 C17 C18 C30 178.5(3) . . . . ?
C17 C18 C19 C20 4.2(5) . . . . ?
C17 C18 C30 N1 160.3(4) . . . . ?
C18 C19 C20 C15 -1.8(6) . . . . ?
C19 C18 C30 N1 -18.5(6) . . . . ?
C20 C15 C16 C17 3.6(6) . . . . ?
C21 C1 C2 C3 -175.1(4) . . . . ?
C21 C1 C2 C15 7.6(6) . . . . ?
C21 C1 C9 C10 -128.6(4) . . . . ?
C21 C1 C9 C14 53.0(5) . . . . ?
C21 C22 C23 C24 3.0(8) . . . . ?
C22 C21 C26 C25 5.5(6) . . . . ?
C22 C23 C24 C25 2.4(7) . . . . ?
C22 C23 C24 C41 -172.8(5) . . . . ?
C23 C24 C25 C26 -3.9(6) . . . . ?
C23 C24 C41 N4 169.1(5) . . . . ?
C24 C25 C26 C21 0.0(6) . . . . ?
C25 C24 C41 N4 -6.0(6) . . . . ?
C26 C21 C22 C23 -6.9(7) . . . . ?
C27 N2 C31 C32 -137.4(4) . . . . ?
C27 N2 C31 C43 102.2(4) . . . 5 ?
C27 C6 C7 C8 179.8(4) . . . . ?
C28 N3 C35 C36 -149.8(4) . . . . ?
C28 N3 C35 C42 88.0(5) . . . 5 ?
C28 C12 C13 C14 -173.5(4) . . . . ?
C30 N1 C43 C31 88.8(4) . . . 9 ?
C30 N1 C43 C44 -149.1(3) . . . . ?
C30 C18 C19 C20 -177.0(4) . . . . ?
C31 N2 C27 C6 -172.1(4) . . . . ?
C31 C32 C33 C34 55.6(5) . . . . ?
C31 C43 C44 C34 -54.5(4) 9 . . 9 ?
C32 C33 C34 C44 -54.8(5) . . . 5 ?
C35 N3 C28 C12 178.9(4) . . . . ?
C35 C36 C38 C39 57.3(5) . . . . ?
C36 C38 C39 C40 -56.8(5) . . . . ?
C38 C39 C40 C42 56.3(5) . . . 5 ?
C41 N4 C42 C35 107.6(4) . . . 9 ?
C41 N4 C42 C40 -133.7(4) . . . 9 ?
C41 C24 C25 C26 171.2(4) . . . . ?
C42 N4 C41 C24 -172.5(4) . . . . ?
C42 C35 C36 C38 -56.8(5) 5 . . . ?
C43 N1 C30 C18 -174.8(3) . . . . ?
C43 C31 C32 C33 -54.7(5) 5 . . . ?

loop_
_smtbx_masks_void_nr
_smtbx_masks_void_average_x
_smtbx_masks_void_average_y
_smtbx_masks_void_average_z
_smtbx_masks_void_volume
_smtbx_masks_void_count_electrons
_smtbx_masks_void_content
1 -0.236 -0.853 -0.372 6438.6 1470.0 ?
